data_7013307
loop_
_publ_author_name
'Chattopadhyay, Swarup'
'Fanwick, Phillip E.'
'Walton, Richard A.'

_publ_section_title
;
 Reactions of the triply-bonded complex
 cis-Re2(&#xFFFD;-O2CCH3)2Cl2(&#xFFFD;-dppm)2 with pyridine carboxylic
 acids. The isolation and structural characterization of a third
 structural isomer of Re2(dipic)Cl2(&#xFFFD;-dppm)2 (dipic =
 pyridine-2,6-dicarboxylate)
;
_journal_issue 18
_journal_name_full 'Dalton Transactions'
_journal_page_first 3617
_journal_paper_doi 10.1039/b306331n
_journal_year 2003
_chemical_formula_moiety Re2(HnicO)2Cl2(dppm)2
_chemical_formula_sum 'C62 H52 Cl2 N2 O6 P4 Re2'
_chemical_formula_weight 1488.32
_chemical_name_systematic ' ?'
_space_group_IT_number 14
_symmetry_cell_setting monoclinic
_symmetry_space_group_name_Hall '-P 2ybc'
_symmetry_space_group_name_H-M 'P 1 21/c 1'
_atom_type_scat_source 'International Tables for Crystallography (Vol C)'
_audit_creation_date 25-02-03
_audit_creation_method from_MolEN_and_SHELXL
_audit_update_record
;
?
;
_cell_angle_alpha 90.00
_cell_angle_beta 107.5243(15)
_cell_angle_gamma 90.00
_cell_formula_units_Z 4
_cell_length_a 13.0405(3)
_cell_length_b 22.9844(5)
_cell_length_c 19.7779(3)
_cell_measurement_reflns_used 43144
_cell_measurement_temperature 150
_cell_measurement_theta_max 27
_cell_measurement_theta_min 2
_cell_volume 5652.9(2)
_computing_cell_refinement DENZO/SCALEPACK_(Otwinowski,_1996)
_computing_data_collection Collect_(Nonius,_1998)
_computing_data_reduction DENZO/SCALEPACK_(Otwinowski,_1996)
_computing_molecular_graphics
;
ORTEP (Johnson, 1976)
PLUTON (Spek, 1991)
;
_computing_publication_material CIF_VAX_MolEN_(Fair,_1990)
_computing_structure_refinement SHELX97_(Sheldrick,_1997)
_computing_structure_solution PATTY_(DIRDIF99,_Beurskins,_1999)
_diffrn_ambient_temperature 150
_diffrn_measured_fraction_theta_max 0.8367
_diffrn_measurement_device_type Nonius_KappaCCD
_diffrn_measurement_method \w
_diffrn_radiation_type MO-K\a
_diffrn_radiation_wavelength 0.71073
_diffrn_reflns_av_R_equivalents 0.090
_diffrn_reflns_limit_h_max 17
_diffrn_reflns_limit_h_min 0
_diffrn_reflns_limit_k_max 30
_diffrn_reflns_limit_k_min 0
_diffrn_reflns_limit_l_max 22
_diffrn_reflns_limit_l_min -24
_diffrn_reflns_number 43144
_diffrn_reflns_theta_max 27.88
_diffrn_reflns_theta_min 2.08
_exptl_absorpt_coefficient_mu 4.597
_exptl_absorpt_correction_T_max 0.6315
_exptl_absorpt_correction_T_min 0.3986
_exptl_absorpt_correction_type multi-scan_(Otwinowski_&_Minor,_
_exptl_crystal_colour orange
_exptl_crystal_density_diffrn 1.75
_exptl_crystal_description needle
_exptl_crystal_F_000 2920
_exptl_crystal_size_max 0.25
_exptl_crystal_size_mid 0.13
_exptl_crystal_size_min 0.10
_refine_diff_density_max 1.82
_refine_diff_density_min -3.19
_refine_ls_extinction_method none
_refine_ls_goodness_of_fit_ref 1.031
_refine_ls_hydrogen_treatment H_atoms_riding
_refine_ls_matrix_type full
_refine_ls_number_parameters 703
_refine_ls_number_reflns 9829
_refine_ls_number_restraints 0
_refine_ls_R_factor_gt 0.045
_refine_ls_shift/su_max 0.002
_refine_ls_structure_factor_coef Fsqd
_refine_ls_weighting_details '1/[\s^2^(Fo^2^)+(0.1219P)^2^+0.0000P] where P=(Fo^2^+2Fc^2^)/3  '
_refine_ls_weighting_scheme calc
_refine_ls_wR_factor_ref 0.117
_reflns_number_gt 9326
_reflns_number_total 13025
_reflns_threshold_expression >2.0\s(I)
_cod_data_source_file b306331n.txt
_cod_data_source_block SWCH12
_cod_depositor_comments
;
The following automatic conversions were performed:
'_refine_ls_weighting_scheme' value 'calc ' changed to 'calc' according to
'/home/saulius/struct/CIF-dictionaries/cif_core.dic' dictionary named
'cif_core.dic' version 2.4.1 from 2010-06-29.

Automatic conversion script
Id: cif_fix_enum 1527 2010-12-29 10:47:43Z saulius 
;
_cod_database_code 7013307

loop_
_symmetry_equiv_pos_as_xyz
'x, y, z'
'-x, y+1/2, -z+1/2'
'-x, -y, -z'
'x, -y+1/2, z+1/2'

loop_
_atom_site_label
_atom_site_type_symbol
_atom_site_fract_x
_atom_site_fract_y
_atom_site_fract_z
_atom_site_U_iso_or_equiv
_atom_site_adp_type
_atom_site_occupancy
_atom_site_symmetry_multiplicity
_atom_site_calc_flag
_atom_site_refinement_flags
_atom_site_disorder_assembly
_atom_site_disorder_group
Re(1) Re 0.29564(4) 0.156284(19) 0.19589(2) 0.02309(16) Uani 1 1 d . . .
Re(2) Re 0.18598(4) 0.081608(19) 0.20989(2) 0.02452(16) Uani 1 1 d . . .
Cl(1) Cl 0.3963(3) 0.24023(14) 0.15877(15) 0.0361(7) Uani 1 1 d . . .
Cl(2) Cl 0.0634(3) -0.00483(14) 0.20698(17) 0.0390(8) Uani 1 1 d . . .
P(1) P 0.4557(2) 0.11602(13) 0.27835(15) 0.0244(7) Uani 1 1 d . . .
P(2) P 0.2924(2) 0.04479(13) 0.32334(14) 0.0240(7) Uani 1 1 d . . .
P(3) P 0.2644(2) 0.22460(12) 0.28012(14) 0.0220(6) Uani 1 1 d . . .
P(4) P 0.0792(2) 0.14358(13) 0.26117(16) 0.0257(7) Uani 1 1 d . . .
O(12) O 0.2654(8) 0.0241(3) 0.1534(4) 0.035(2) Uani 1 1 d . . .
O(22) O 0.1654(7) 0.1892(3) 0.1092(4) 0.033(2) Uani 1 1 d . . .
O(171) O 0.2893(12) -0.0755(4) 0.1046(5) 0.074(4) Uani 1 1 d . . .
O(172) O 0.3254(16) -0.0804(5) 0.0028(7) 0.109(6) Uani 1 1 d . . .
O(271) O 0.1493(8) 0.2507(4) -0.0029(5) 0.051(3) Uani 1 1 d . . .
O(272) O 0.0260(9) 0.2234(5) -0.1014(5) 0.065(3) Uani 1 1 d . . .
N(11) N 0.3211(9) 0.1052(4) 0.1064(5) 0.033(2) Uani 1 1 d . . .
N(21) N 0.0847(9) 0.0995(4) 0.1001(5) 0.036(3) Uani 1 1 d . . .
C(12) C 0.3024(12) 0.0472(6) 0.1057(6) 0.039(3) Uani 1 1 d . . .
C(13) C 0.3188(16) 0.0154(6) 0.0509(8) 0.061(5) Uani 1 1 d . . .
C(14) C 0.350(2) 0.0426(8) -0.0016(10) 0.107(9) Uani 1 1 d . . .
C(15) C 0.369(2) 0.0979(7) -0.0002(10) 0.094(8) Uani 1 1 d . . .
C(16) C 0.3485(16) 0.1282(7) 0.0529(7) 0.063(5) Uani 1 1 d . . .
C(17) C 0.3091(17) -0.0490(7) 0.0508(9) 0.072(6) Uani 1 1 d . . .
C(1B) C 0.4195(10) 0.0876(5) 0.3531(6) 0.025(3) Uani 1 1 d . . .
C(22) C 0.1004(11) 0.1510(5) 0.0705(6) 0.035(3) Uani 1 1 d . . .
C(23) C 0.0467(12) 0.1615(6) -0.0021(6) 0.045(4) Uani 1 1 d . . .
C(24) C -0.0286(14) 0.1225(7) -0.0421(9) 0.068(5) Uani 1 1 d . . .
C(25) C -0.0435(18) 0.0729(9) -0.0106(10) 0.094(7) Uani 1 1 d . . .
C(26) C 0.0124(17) 0.0624(8) 0.0607(8) 0.083(7) Uani 1 1 d . . .
C(27) C 0.0707(13) 0.2142(7) -0.0392(7) 0.051(4) Uani 1 1 d . . .
C(2B) C 0.1695(9) 0.1943(5) 0.3209(6) 0.025(3) Uani 1 1 d . . .
C(111) C 0.5195(11) 0.0589(6) 0.2445(7) 0.038(3) Uani 1 1 d . . .
C(112) C 0.552(2) 0.0715(9) 0.1852(10) 0.104(9) Uani 1 1 d . . .
C(113) C 0.601(2) 0.0280(12) 0.1559(10) 0.128(12) Uani 1 1 d . . .
C(114) C 0.6227(19) -0.0257(9) 0.1832(9) 0.089(7) Uani 1 1 d . . .
C(115) C 0.5967(12) -0.0405(7) 0.2424(9) 0.057(4) Uani 1 1 d . . .
C(116) C 0.5464(11) 0.0048(6) 0.2729(8) 0.045(3) Uani 1 1 d . . .
C(121) C 0.5712(10) 0.1594(5) 0.3208(7) 0.033(3) Uani 1 1 d . . .
C(122) C 0.6153(11) 0.1629(6) 0.3933(8) 0.045(4) Uani 1 1 d . . .
C(123) C 0.7124(13) 0.1971(8) 0.4246(10) 0.064(5) Uani 1 1 d . . .
C(124) C 0.7617(14) 0.2241(7) 0.3848(11) 0.069(5) Uani 1 1 d . . .
C(125) C 0.7227(13) 0.2225(7) 0.3112(13) 0.082(7) Uani 1 1 d . . .
C(126) C 0.6244(12) 0.1883(7) 0.2768(9) 0.060(5) Uani 1 1 d . . .
C(211) C 0.3353(10) -0.0322(5) 0.3304(6) 0.031(3) Uani 1 1 d . . .
C(212) C 0.3041(12) -0.0693(6) 0.2717(7) 0.041(3) Uani 1 1 d . . .
C(213) C 0.3437(12) -0.1272(6) 0.2787(9) 0.050(4) Uani 1 1 d . . .
C(214) C 0.4112(12) -0.1454(6) 0.3428(9) 0.055(4) Uani 1 1 d . . .
C(215) C 0.4380(11) -0.1095(6) 0.4008(8) 0.048(4) Uani 1 1 d . . .
C(216) C 0.4002(11) -0.0554(6) 0.3955(7) 0.046(4) Uani 1 1 d . . .
C(221) C 0.2426(9) 0.0455(5) 0.4009(6) 0.027(3) Uani 1 1 d . . .
C(222) C 0.1606(11) 0.0082(5) 0.4007(6) 0.034(3) Uani 1 1 d . . .
C(223) C 0.1247(12) 0.0035(6) 0.4597(7) 0.043(3) Uani 1 1 d . . .
C(224) C 0.1694(12) 0.0375(6) 0.5191(7) 0.044(4) Uani 1 1 d . . .
C(225) C 0.2487(12) 0.0763(6) 0.5187(7) 0.046(4) Uani 1 1 d . . .
C(226) C 0.2872(11) 0.0818(6) 0.4583(6) 0.037(3) Uani 1 1 d . . .
C(311) C 0.2039(9) 0.2942(5) 0.2500(6) 0.028(3) Uani 1 1 d . . .
C(312) C 0.1833(10) 0.3332(5) 0.2994(6) 0.034(3) Uani 1 1 d . . .
C(313) C 0.1288(11) 0.3859(5) 0.2784(7) 0.038(3) Uani 1 1 d . . .
C(314) C 0.0966(11) 0.4018(6) 0.2081(8) 0.045(4) Uani 1 1 d . . .
C(315) C 0.1164(12) 0.3646(7) 0.1583(8) 0.052(4) Uani 1 1 d . . .
C(316) C 0.1718(12) 0.3106(6) 0.1797(7) 0.042(3) Uani 1 1 d . . .
C(321) C 0.3732(9) 0.2496(5) 0.3562(6) 0.026(3) Uani 1 1 d . . .
C(322) C 0.3825(10) 0.2358(6) 0.4278(6) 0.036(3) Uani 1 1 d . . .
C(323) C 0.4660(12) 0.2575(7) 0.4807(7) 0.051(4) Uani 1 1 d . . .
C(324) C 0.5407(11) 0.2964(7) 0.4668(7) 0.049(4) Uani 1 1 d . . .
C(325) C 0.5340(11) 0.3112(6) 0.3980(7) 0.043(3) Uani 1 1 d . . .
C(326) C 0.4501(10) 0.2873(5) 0.3419(7) 0.033(3) Uani 1 1 d . . .
C(411) C -0.0218(10) 0.1897(6) 0.2041(6) 0.033(3) Uani 1 1 d . . .
C(412) C -0.0434(9) 0.2452(5) 0.2211(6) 0.028(3) Uani 1 1 d . . .
C(413) C -0.1290(11) 0.2787(6) 0.1798(7) 0.043(3) Uani 1 1 d . . .
C(414) C -0.1978(14) 0.2526(10) 0.1192(9) 0.082(7) Uani 1 1 d . . .
C(415) C -0.1838(14) 0.1971(10) 0.0992(9) 0.084(7) Uani 1 1 d . . .
C(416) C -0.0935(13) 0.1617(8) 0.1427(9) 0.067(5) Uani 1 1 d . . .
C(421) C -0.0041(10) 0.1148(6) 0.3134(7) 0.040(3) Uani 1 1 d . . .
C(422) C 0.0117(11) 0.1321(7) 0.3833(8) 0.049(4) Uani 1 1 d . . .
C(423) C -0.0584(14) 0.1160(8) 0.4198(9) 0.065(5) Uani 1 1 d . . .
C(424) C -0.1484(15) 0.0802(7) 0.3839(12) 0.073(6) Uani 1 1 d . . .
C(425) C -0.1611(13) 0.0620(7) 0.3190(10) 0.058(4) Uani 1 1 d . . .
C(426) C -0.0911(12) 0.0782(6) 0.2815(9) 0.053(4) Uani 1 1 d . . .
H(14) H 0.3579 0.0201 -0.0400 0.128 Uiso 1 1 calc R . .
H(15) H 0.3965 0.1162 -0.0343 0.113 Uiso 1 1 calc R . .
H(16) H 0.3539 0.1693 0.0517 0.076 Uiso 1 1 calc R . .
H(24) H -0.0681 0.1307 -0.0899 0.081 Uiso 1 1 calc R . .
H(25) H -0.0924 0.0446 -0.0370 0.113 Uiso 1 1 calc R . .
H(26) H -0.0017 0.0275 0.0819 0.100 Uiso 1 1 calc R . .
H(112) H 0.5416 0.1093 0.1648 0.125 Uiso 1 1 calc R . .
H(113) H 0.6202 0.0371 0.1144 0.154 Uiso 1 1 calc R . .
H(114) H 0.6562 -0.0534 0.1611 0.107 Uiso 1 1 calc R . .
H(115) H 0.6105 -0.0782 0.2627 0.069 Uiso 1 1 calc R . .
H(116) H 0.5311 -0.0039 0.3158 0.054 Uiso 1 1 calc R . .
H(122) H 0.5821 0.1430 0.4233 0.054 Uiso 1 1 calc R . .
H(123) H 0.7405 0.1997 0.4747 0.077 Uiso 1 1 calc R . .
H(124) H 0.8256 0.2453 0.4069 0.083 Uiso 1 1 calc R . .
H(125) H 0.7587 0.2430 0.2833 0.098 Uiso 1 1 calc R . .
H(126) H 0.5974 0.1857 0.2266 0.072 Uiso 1 1 calc R . .
H(1B1) H 0.4103 0.1202 0.3835 0.030 Uiso 1 1 calc R . .
H(1B2) H 0.4781 0.0624 0.3818 0.030 Uiso 1 1 calc R . .
H(212) H 0.2572 -0.0560 0.2279 0.049 Uiso 1 1 calc R . .
H(213) H 0.3235 -0.1531 0.2395 0.060 Uiso 1 1 calc R . .
H(214) H 0.4400 -0.1837 0.3470 0.066 Uiso 1 1 calc R . .
H(215) H 0.4836 -0.1233 0.4449 0.057 Uiso 1 1 calc R . .
H(216) H 0.4173 -0.0317 0.4366 0.055 Uiso 1 1 calc R . .
H(222) H 0.1281 -0.0147 0.3599 0.041 Uiso 1 1 calc R . .
H(223) H 0.0690 -0.0232 0.4594 0.051 Uiso 1 1 calc R . .
H(224) H 0.1452 0.0339 0.5597 0.053 Uiso 1 1 calc R . .
H(225) H 0.2788 0.1000 0.5592 0.055 Uiso 1 1 calc R . .
H(226) H 0.3412 0.1093 0.4576 0.045 Uiso 1 1 calc R . .
H(2B1) H 0.1272 0.2261 0.3333 0.030 Uiso 1 1 calc R . .
H(2B2) H 0.2090 0.1739 0.3652 0.030 Uiso 1 1 calc R . .
H(312) H 0.2071 0.3235 0.3483 0.041 Uiso 1 1 calc R . .
H(313) H 0.1141 0.4107 0.3129 0.045 Uiso 1 1 calc R . .
H(314) H 0.0611 0.4379 0.1939 0.054 Uiso 1 1 calc R . .
H(315) H 0.0931 0.3750 0.1096 0.062 Uiso 1 1 calc R . .
H(316) H 0.1866 0.2860 0.1452 0.050 Uiso 1 1 calc R . .
H(322) H 0.3306 0.2115 0.4386 0.043 Uiso 1 1 calc R . .
H(323) H 0.4742 0.2463 0.5282 0.061 Uiso 1 1 calc R . .
H(324) H 0.5961 0.3125 0.5051 0.059 Uiso 1 1 calc R . .
H(325) H 0.5848 0.3371 0.3885 0.052 Uiso 1 1 calc R . .
H(326) H 0.4453 0.2965 0.2942 0.039 Uiso 1 1 calc R . .
H(412) H 0.0024 0.2619 0.2633 0.034 Uiso 1 1 calc R . .
H(413) H -0.1399 0.3176 0.1924 0.052 Uiso 1 1 calc R . .
H(414) H -0.2570 0.2744 0.0907 0.098 Uiso 1 1 calc R . .
H(415) H -0.2321 0.1813 0.0573 0.100 Uiso 1 1 calc R . .
H(416) H -0.0831 0.1225 0.1308 0.080 Uiso 1 1 calc R . .
H(422) H 0.0721 0.1556 0.4062 0.059 Uiso 1 1 calc R . .
H(423) H -0.0475 0.1283 0.4673 0.078 Uiso 1 1 calc R . .
H(424) H -0.1993 0.0696 0.4074 0.088 Uiso 1 1 calc R . .
H(425) H -0.2197 0.0370 0.2971 0.069 Uiso 1 1 calc R . .
H(426) H -0.1022 0.0645 0.2345 0.063 Uiso 1 1 calc R . .

loop_
_atom_site_aniso_label
_atom_site_aniso_U_11
_atom_site_aniso_U_22
_atom_site_aniso_U_33
_atom_site_aniso_U_12
_atom_site_aniso_U_13
_atom_site_aniso_U_23
Re(1) 0.0273(3) 0.0198(3) 0.0246(3) -0.0014(2) 0.01155(19) 0.00056(17)
Re(2) 0.0276(3) 0.0191(3) 0.0267(3) -0.0027(2) 0.00787(19) 0.00003(17)
Cl(1) 0.042(2) 0.0327(17) 0.0406(16) -0.0071(15) 0.0231(14) 0.0035(13)
Cl(2) 0.0380(19) 0.0284(17) 0.0508(18) -0.0110(14) 0.0138(15) 0.0001(13)
P(1) 0.0239(17) 0.0243(16) 0.0283(15) 0.0016(13) 0.0129(12) -0.0002(12)
P(2) 0.0241(17) 0.0221(16) 0.0264(14) 0.0009(13) 0.0084(12) 0.0043(11)
P(3) 0.0204(16) 0.0190(15) 0.0284(14) 0.0003(12) 0.0100(12) -0.0009(11)
P(4) 0.0192(16) 0.0241(16) 0.0330(15) -0.0003(13) 0.0068(12) 0.0014(12)
O(12) 0.058(6) 0.016(4) 0.037(5) 0.003(4) 0.024(4) -0.001(3)
O(22) 0.040(5) 0.023(4) 0.030(4) -0.004(4) 0.003(4) 0.002(3)
O(171) 0.152(13) 0.031(6) 0.051(6) 0.003(7) 0.049(7) 0.006(5)
O(172) 0.23(2) 0.041(7) 0.094(10) -0.006(9) 0.103(12) -0.013(6)
O(271) 0.056(7) 0.050(6) 0.043(5) -0.011(5) 0.011(5) 0.012(4)
O(272) 0.058(8) 0.097(9) 0.035(6) 0.003(7) 0.006(5) 0.021(5)
N(11) 0.056(8) 0.020(5) 0.027(5) -0.006(5) 0.019(5) -0.005(4)
N(21) 0.049(7) 0.029(6) 0.023(5) -0.007(5) 0.000(5) 0.001(4)
C(12) 0.055(10) 0.029(7) 0.036(7) -0.003(7) 0.017(6) -0.007(5)
C(13) 0.125(16) 0.026(8) 0.048(9) 0.002(9) 0.049(10) -0.005(6)
C(14) 0.23(3) 0.046(11) 0.073(12) -0.004(15) 0.094(16) -0.010(9)
C(15) 0.19(3) 0.043(11) 0.078(13) -0.005(13) 0.085(15) -0.004(9)
C(16) 0.117(16) 0.042(9) 0.044(8) -0.011(10) 0.046(9) -0.001(7)
C(17) 0.118(17) 0.045(10) 0.064(11) -0.008(10) 0.045(11) -0.023(8)
C(1B) 0.029(7) 0.019(6) 0.027(6) 0.001(5) 0.008(5) 0.007(4)
C(22) 0.034(8) 0.033(7) 0.037(7) 0.003(6) 0.011(6) 0.001(5)
C(23) 0.046(9) 0.058(10) 0.025(6) 0.002(7) -0.001(6) 0.003(6)
C(24) 0.070(13) 0.056(11) 0.060(10) -0.020(9) -0.006(9) 0.010(8)
C(25) 0.095(18) 0.087(16) 0.075(13) -0.032(13) -0.014(11) 0.001(11)
C(26) 0.103(17) 0.076(13) 0.045(9) -0.046(12) -0.016(9) 0.017(8)
C(27) 0.048(10) 0.066(11) 0.036(8) 0.008(8) 0.010(7) 0.008(7)
C(2B) 0.022(6) 0.025(6) 0.034(6) 0.005(5) 0.018(5) -0.003(5)
C(111) 0.036(8) 0.039(8) 0.042(7) 0.006(6) 0.014(6) 0.000(6)
C(112) 0.16(2) 0.109(17) 0.085(13) 0.097(16) 0.094(15) 0.047(12)
C(113) 0.17(3) 0.17(3) 0.060(12) 0.11(2) 0.052(14) 0.023(14)
C(114) 0.124(19) 0.090(16) 0.058(11) 0.051(14) 0.035(12) -0.010(10)
C(115) 0.037(9) 0.046(9) 0.086(12) 0.009(7) 0.016(8) -0.011(8)
C(116) 0.031(8) 0.041(9) 0.069(9) -0.013(7) 0.025(7) -0.010(7)
C(121) 0.022(7) 0.025(7) 0.059(8) 0.010(5) 0.020(6) 0.001(6)
C(122) 0.025(8) 0.050(9) 0.057(9) 0.004(7) 0.006(6) -0.005(7)
C(123) 0.034(9) 0.062(11) 0.089(12) 0.001(8) 0.006(9) -0.024(10)
C(124) 0.034(10) 0.046(11) 0.113(16) 0.001(8) -0.001(10) 0.001(10)
C(125) 0.032(10) 0.033(9) 0.19(2) 0.010(7) 0.052(13) 0.043(12)
C(126) 0.026(8) 0.073(12) 0.084(11) 0.015(8) 0.019(8) 0.026(9)
C(211) 0.019(7) 0.027(7) 0.052(7) -0.005(5) 0.019(6) -0.001(6)
C(212) 0.047(9) 0.032(8) 0.052(8) -0.001(6) 0.028(7) 0.000(6)
C(213) 0.051(10) 0.024(7) 0.086(11) 0.011(7) 0.038(9) 0.003(7)
C(214) 0.037(9) 0.030(8) 0.101(13) 0.013(7) 0.025(9) 0.029(8)
C(215) 0.030(8) 0.037(8) 0.063(9) 0.001(7) -0.005(7) 0.015(7)
C(216) 0.034(8) 0.039(8) 0.053(8) -0.001(7) -0.007(6) 0.007(6)
C(221) 0.022(7) 0.031(7) 0.027(6) 0.003(5) 0.007(5) 0.006(5)
C(222) 0.036(8) 0.037(8) 0.035(7) -0.003(6) 0.019(6) 0.002(5)
C(223) 0.043(9) 0.044(8) 0.051(8) -0.002(7) 0.029(7) 0.010(6)
C(224) 0.057(10) 0.040(8) 0.048(8) -0.001(7) 0.035(7) 0.010(6)
C(225) 0.050(10) 0.054(9) 0.042(8) 0.000(8) 0.024(7) 0.000(6)
C(226) 0.034(8) 0.041(8) 0.039(7) 0.012(6) 0.014(6) 0.007(6)
C(311) 0.020(6) 0.033(7) 0.035(6) 0.001(5) 0.014(5) 0.007(5)
C(312) 0.026(7) 0.038(8) 0.037(7) -0.002(6) 0.009(5) -0.011(5)
C(313) 0.033(8) 0.030(7) 0.051(8) 0.004(6) 0.015(6) -0.009(6)
C(314) 0.038(9) 0.023(7) 0.074(10) 0.017(6) 0.017(7) 0.009(7)
C(315) 0.053(10) 0.051(9) 0.054(9) 0.025(8) 0.019(7) 0.031(7)
C(316) 0.053(9) 0.035(8) 0.044(7) 0.010(7) 0.026(7) 0.011(6)
C(321) 0.021(6) 0.019(6) 0.038(6) -0.001(5) 0.009(5) -0.006(5)
C(322) 0.019(7) 0.050(8) 0.041(7) -0.008(6) 0.014(5) -0.014(6)
C(323) 0.042(9) 0.073(11) 0.031(7) 0.021(8) 0.002(6) -0.005(7)
C(324) 0.021(8) 0.072(11) 0.053(9) -0.008(7) 0.009(6) -0.023(7)
C(325) 0.023(7) 0.041(8) 0.069(9) -0.009(6) 0.018(7) -0.013(7)
C(326) 0.022(7) 0.031(7) 0.042(7) -0.004(5) 0.005(5) -0.009(5)
C(411) 0.025(7) 0.036(7) 0.032(6) 0.004(6) 0.002(5) -0.002(5)
C(412) 0.022(7) 0.033(7) 0.030(6) -0.004(5) 0.008(5) -0.005(5)
C(413) 0.036(8) 0.039(8) 0.055(8) 0.013(7) 0.014(7) 0.003(6)
C(414) 0.051(12) 0.134(19) 0.054(10) 0.058(12) 0.005(8) 0.017(11)
C(415) 0.038(10) 0.129(18) 0.059(10) 0.024(11) -0.022(8) -0.039(11)
C(416) 0.037(10) 0.075(12) 0.069(11) 0.013(9) -0.012(8) -0.031(9)
C(421) 0.018(7) 0.044(8) 0.064(9) -0.004(6) 0.023(6) 0.003(7)
C(422) 0.028(8) 0.068(10) 0.058(9) 0.001(7) 0.025(7) 0.015(8)
C(423) 0.061(12) 0.069(12) 0.080(11) 0.005(10) 0.046(10) 0.030(9)
C(424) 0.062(13) 0.038(10) 0.146(19) 0.024(9) 0.070(13) 0.035(11)
C(425) 0.033(9) 0.036(9) 0.114(14) -0.002(7) 0.037(9) -0.003(9)
C(426) 0.028(8) 0.044(9) 0.095(12) -0.007(7) 0.031(8) -0.011(8)

loop_
_geom_angle_atom_site_label_1
_geom_angle_atom_site_label_2
_geom_angle_atom_site_label_3
_geom_angle
_geom_angle_site_symmetry_1
_geom_angle_site_symmetry_3
_geom_angle_publ_flag
O(22) Re(1) N(11) 79.8(4) . . ?
O(22) Re(1) Re(2) 89.3(2) . . ?
N(11) Re(1) Re(2) 87.1(3) . . ?
O(22) Re(1) P(3) 93.7(2) . . ?
N(11) Re(1) P(3) 170.9(3) . . ?
Re(2) Re(1) P(3) 99.33(7) . . ?
O(22) Re(1) P(1) 170.6(2) . . ?
N(11) Re(1) P(1) 91.7(3) . . ?
Re(2) Re(1) P(1) 94.29(7) . . ?
P(3) Re(1) P(1) 94.27(10) . . ?
O(22) Re(1) Cl(1) 81.8(2) . . ?
N(11) Re(1) Cl(1) 87.5(3) . . ?
Re(2) Re(1) Cl(1) 170.29(7) . . ?
P(3) Re(1) Cl(1) 85.13(10) . . ?
P(1) Re(1) Cl(1) 93.97(10) . . ?
O(12) Re(2) N(21) 81.1(4) . . ?
O(12) Re(2) Re(1) 89.0(2) . . ?
N(21) Re(2) Re(1) 87.3(3) . . ?
O(12) Re(2) P(2) 92.0(2) . . ?
N(21) Re(2) P(2) 170.1(3) . . ?
Re(1) Re(2) P(2) 99.74(7) . . ?
O(12) Re(2) P(4) 173.4(2) . . ?
N(21) Re(2) P(4) 93.1(3) . . ?
Re(1) Re(2) P(4) 93.92(7) . . ?
P(2) Re(2) P(4) 93.41(10) . . ?
O(12) Re(2) Cl(2) 84.7(2) . . ?
N(21) Re(2) Cl(2) 86.4(3) . . ?
Re(1) Re(2) Cl(2) 171.67(8) . . ?
P(2) Re(2) Cl(2) 85.90(10) . . ?
P(4) Re(2) Cl(2) 91.85(11) . . ?
C(111) P(1) C(121) 99.4(6) . . ?
C(111) P(1) C(1B) 107.9(6) . . ?
C(121) P(1) C(1B) 102.0(6) . . ?
C(111) P(1) Re(1) 115.7(4) . . ?
C(121) P(1) Re(1) 122.5(4) . . ?
C(1B) P(1) Re(1) 107.8(4) . . ?
C(221) P(2) C(211) 96.9(5) . . ?
C(221) P(2) C(1B) 103.6(5) . . ?
C(211) P(2) C(1B) 105.1(5) . . ?
C(221) P(2) Re(2) 121.7(4) . . ?
C(211) P(2) Re(2) 118.9(4) . . ?
C(1B) P(2) Re(2) 108.5(3) . . ?
C(311) P(3) C(2B) 101.4(5) . . ?
C(311) P(3) C(321) 98.5(5) . . ?
C(2B) P(3) C(321) 102.7(5) . . ?
C(311) P(3) Re(1) 119.8(4) . . ?
C(2B) P(3) Re(1) 109.8(4) . . ?
C(321) P(3) Re(1) 121.6(4) . . ?
C(411) P(4) C(2B) 103.8(6) . . ?
C(411) P(4) C(421) 96.9(6) . . ?
C(2B) P(4) C(421) 104.1(6) . . ?
C(411) P(4) Re(2) 119.3(4) . . ?
C(2B) P(4) Re(2) 107.9(4) . . ?
C(421) P(4) Re(2) 122.5(5) . . ?
C(12) O(12) Re(2) 117.5(7) . . ?
C(22) O(22) Re(1) 116.8(7) . . ?
C(16) N(11) C(12) 118.4(11) . . ?
C(16) N(11) Re(1) 124.4(9) . . ?
C(12) N(11) Re(1) 117.1(8) . . ?
C(26) N(21) C(22) 118.3(11) . . ?
C(26) N(21) Re(2) 124.2(9) . . ?
C(22) N(21) Re(2) 117.4(8) . . ?
O(12) C(12) N(11) 120.1(11) . . ?
O(12) C(12) C(13) 122.4(12) . . ?
N(11) C(12) C(13) 117.4(12) . . ?
C(12) C(13) C(14) 120.3(14) . . ?
C(12) C(13) C(17) 119.8(13) . . ?
C(14) C(13) C(17) 119.8(14) . . ?
C(15) C(14) C(13) 122.0(16) . . ?
C(14) C(15) C(16) 116.0(17) . . ?
N(11) C(16) C(15) 125.5(15) . . ?
O(172) C(17) O(171) 117.5(15) . . ?
O(172) C(17) C(13) 122.5(15) . . ?
O(171) C(17) C(13) 119.8(13) . . ?
P(1) C(1B) P(2) 111.0(6) . . ?
O(22) C(22) N(21) 119.3(11) . . ?
O(22) C(22) C(23) 121.2(12) . . ?
N(21) C(22) C(23) 119.5(12) . . ?
C(24) C(23) C(22) 121.0(14) . . ?
C(24) C(23) C(27) 117.3(12) . . ?
C(22) C(23) C(27) 121.6(13) . . ?
C(25) C(24) C(23) 117.5(16) . . ?
C(24) C(25) C(26) 120.6(18) . . ?
N(21) C(26) C(25) 122.8(16) . . ?
O(272) C(27) O(271) 119.2(14) . . ?
O(272) C(27) C(23) 122.2(15) . . ?
O(271) C(27) C(23) 118.6(11) . . ?
P(3) C(2B) P(4) 110.7(6) . . ?
C(116) C(111) C(112) 115.4(13) . . ?
C(116) C(111) P(1) 127.2(11) . . ?
C(112) C(111) P(1) 117.2(11) . . ?
C(111) C(112) C(113) 119.5(18) . . ?
C(114) C(113) C(112) 123.8(19) . . ?
C(113) C(114) C(115) 120.0(17) . . ?
C(114) C(115) C(116) 116.1(16) . . ?
C(111) C(116) C(115) 124.9(14) . . ?
C(122) C(121) C(126) 118.7(14) . . ?
C(122) C(121) P(1) 123.3(11) . . ?
C(126) C(121) P(1) 117.9(11) . . ?
C(121) C(122) C(123) 120.6(15) . . ?
C(124) C(123) C(122) 121.3(17) . . ?
C(123) C(124) C(125) 121.6(17) . . ?
C(124) C(125) C(126) 119.2(16) . . ?
C(121) C(126) C(125) 118.5(16) . . ?
C(212) C(211) C(216) 118.0(12) . . ?
C(212) C(211) P(2) 121.0(10) . . ?
C(216) C(211) P(2) 121.0(10) . . ?
C(211) C(212) C(213) 119.0(13) . . ?
C(214) C(213) C(212) 119.3(14) . . ?
C(215) C(214) C(213) 121.3(13) . . ?
C(216) C(215) C(214) 120.1(13) . . ?
C(215) C(216) C(211) 122.1(13) . . ?
C(222) C(221) C(226) 120.9(11) . . ?
C(222) C(221) P(2) 117.7(9) . . ?
C(226) C(221) P(2) 121.4(9) . . ?
C(221) C(222) C(223) 120.5(12) . . ?
C(224) C(223) C(222) 120.6(13) . . ?
C(225) C(224) C(223) 119.3(12) . . ?
C(224) C(225) C(226) 121.1(13) . . ?
C(221) C(226) C(225) 117.6(13) . . ?
C(316) C(311) C(312) 117.4(11) . . ?
C(316) C(311) P(3) 123.1(10) . . ?
C(312) C(311) P(3) 119.4(9) . . ?
C(313) C(312) C(311) 122.0(12) . . ?
C(314) C(313) C(312) 120.1(12) . . ?
C(313) C(314) C(315) 119.3(12) . . ?
C(314) C(315) C(316) 120.6(12) . . ?
C(311) C(316) C(315) 120.5(12) . . ?
C(326) C(321) C(322) 118.9(10) . . ?
C(326) C(321) P(3) 116.7(9) . . ?
C(322) C(321) P(3) 124.3(9) . . ?
C(323) C(322) C(321) 119.6(13) . . ?
C(322) C(323) C(324) 121.6(13) . . ?
C(325) C(324) C(323) 120.5(12) . . ?
C(324) C(325) C(326) 118.8(13) . . ?
C(325) C(326) C(321) 120.5(12) . . ?
C(412) C(411) C(416) 119.6(12) . . ?
C(412) C(411) P(4) 124.1(9) . . ?
C(416) C(411) P(4) 115.5(10) . . ?
C(411) C(412) C(413) 123.8(11) . . ?
C(414) C(413) C(412) 117.2(13) . . ?
C(415) C(414) C(413) 122.8(14) . . ?
C(414) C(415) C(416) 120.1(14) . . ?
C(411) C(416) C(415) 116.4(14) . . ?
C(422) C(421) C(426) 118.4(13) . . ?
C(422) C(421) P(4) 121.4(10) . . ?
C(426) C(421) P(4) 120.0(11) . . ?
C(423) C(422) C(421) 121.4(16) . . ?
C(422) C(423) C(424) 118.0(17) . . ?
C(425) C(424) C(423) 120.7(16) . . ?
C(424) C(425) C(426) 121.8(17) . . ?
C(425) C(426) C(421) 119.6(16) . . ?

loop_
_geom_bond_atom_site_label_1
_geom_bond_atom_site_label_2
_geom_bond_distance
_geom_bond_site_symmetry_2
_geom_bond_publ_flag
Re(1) O(22) 2.154(8) . ?
Re(1) N(11) 2.231(9) . ?
Re(1) Re(2) 2.3035(6) . ?
Re(1) P(3) 2.411(3) . ?
Re(1) P(1) 2.413(3) . ?
Re(1) Cl(1) 2.562(3) . ?
Re(2) O(12) 2.184(8) . ?
Re(2) N(21) 2.214(9) . ?
Re(2) P(2) 2.409(3) . ?
Re(2) P(4) 2.418(3) . ?
Re(2) Cl(2) 2.539(3) . ?
P(1) C(111) 1.790(13) . ?
P(1) C(121) 1.791(13) . ?
P(1) C(1B) 1.805(11) . ?
P(2) C(221) 1.837(11) . ?
P(2) C(211) 1.848(12) . ?
P(2) C(1B) 1.863(12) . ?
P(3) C(311) 1.803(12) . ?
P(3) C(2B) 1.809(11) . ?
P(3) C(321) 1.823(11) . ?
P(4) C(411) 1.799(12) . ?
P(4) C(2B) 1.818(12) . ?
P(4) C(421) 1.832(13) . ?
O(12) C(12) 1.296(15) . ?
O(22) C(22) 1.299(15) . ?
O(171) C(17) 1.317(19) . ?
O(172) C(17) 1.260(18) . ?
O(271) C(27) 1.351(18) . ?
O(272) C(27) 1.209(15) . ?
N(11) C(16) 1.323(16) . ?
N(11) C(12) 1.356(16) . ?
N(21) C(26) 1.334(18) . ?
N(21) C(22) 1.363(16) . ?
C(12) C(13) 1.375(17) . ?
C(13) C(14) 1.38(2) . ?
C(13) C(17) 1.49(2) . ?
C(14) C(15) 1.29(2) . ?
C(15) C(16) 1.35(2) . ?
C(22) C(23) 1.416(17) . ?
C(23) C(24) 1.39(2) . ?
C(23) C(27) 1.50(2) . ?
C(24) C(25) 1.34(2) . ?
C(25) C(26) 1.40(2) . ?
C(111) C(116) 1.366(19) . ?
C(111) C(112) 1.39(2) . ?
C(112) C(113) 1.40(2) . ?
C(113) C(114) 1.34(3) . ?
C(114) C(115) 1.36(2) . ?
C(115) C(116) 1.45(2) . ?
C(121) C(122) 1.378(19) . ?
C(121) C(126) 1.43(2) . ?
C(122) C(123) 1.46(2) . ?
C(123) C(124) 1.31(2) . ?
C(124) C(125) 1.39(3) . ?
C(125) C(126) 1.48(2) . ?
C(211) C(212) 1.399(17) . ?
C(211) C(216) 1.414(17) . ?
C(212) C(213) 1.419(18) . ?
C(213) C(214) 1.37(2) . ?
C(214) C(215) 1.37(2) . ?
C(215) C(216) 1.330(19) . ?
C(221) C(222) 1.370(17) . ?
C(221) C(226) 1.388(17) . ?
C(222) C(223) 1.386(16) . ?
C(223) C(224) 1.384(19) . ?
C(224) C(225) 1.37(2) . ?
C(225) C(226) 1.434(18) . ?
C(311) C(316) 1.378(17) . ?
C(311) C(312) 1.411(16) . ?
C(312) C(313) 1.402(17) . ?
C(313) C(314) 1.376(19) . ?
C(314) C(315) 1.39(2) . ?
C(315) C(316) 1.435(18) . ?
C(321) C(326) 1.416(17) . ?
C(321) C(322) 1.419(16) . ?
C(322) C(323) 1.358(18) . ?
C(323) C(324) 1.41(2) . ?
C(324) C(325) 1.380(19) . ?
C(325) C(326) 1.414(17) . ?
C(411) C(412) 1.369(17) . ?
C(411) C(416) 1.443(18) . ?
C(412) C(413) 1.400(17) . ?
C(413) C(414) 1.40(2) . ?
C(414) C(415) 1.36(2) . ?
C(415) C(416) 1.48(2) . ?
C(421) C(422) 1.393(19) . ?
C(421) C(426) 1.401(19) . ?
C(422) C(423) 1.375(19) . ?
C(423) C(424) 1.43(3) . ?
C(424) C(425) 1.31(2) . ?
C(425) C(426) 1.39(2) . ?
